data_7707238
loop_
_publ_author_name
'Protchenko, Andrey V.'
'Fuentes, M \'Angeles'
'Hicks, Jamie'
'McManus, Caitil\'in'
'Tirfoin, R\'emi'
'Aldridge, Simon'

_publ_section_title
;
 Reactions of a diborylstannylene with CO<sub>2</sub> and N<sub>2</sub>O:
 diboration of carbon dioxide by a main group bis(boryl) complex.
;
_journal_issue 26
_journal_name_full 'Dalton transactions (Cambridge, England : 2003)'
_journal_page_first 9059
_journal_page_last 9067
_journal_paper_doi 10.1039/d1dt01216a
_journal_volume 50
_journal_year 2021
_chemical_formula_moiety 'C52 H72 B2 N4 O Sn, C6 H6'
_chemical_formula_sum 'C58 H78 B2 N4 O Sn'
_chemical_formula_weight 987.55
_space_group_crystal_system tetragonal
_space_group_IT_number 88
_space_group_name_Hall '-I 4ad'
_space_group_name_H-M_alt 'I 41/a :2'
_atom_sites_solution_hydrogens geom
_audit_creation_method SHELXL-2018/3
_audit_update_record
;
2021-04-13 deposited with the CCDC.	2021-04-27 downloaded from the CCDC.
;
_cell_angle_alpha 90
_cell_angle_beta 90
_cell_angle_gamma 90
_cell_formula_units_Z 8
_cell_length_a 12.7358(2)
_cell_length_b 12.7358(2)
_cell_length_c 69.4576(16)
_cell_measurement_reflns_used 14964
_cell_measurement_temperature 150(2)
_cell_measurement_theta_max 74.3430
_cell_measurement_theta_min 3.9270
_cell_volume 11266.1(4)
_computing_cell_refinement 'CrysAlisPro 1.171.39.46 (Rigaku OD, 2018)'
_computing_data_collection 'CrysAlisPro 1.171.39.46 (Rigaku OD, 2018)'
_computing_data_reduction 'CrysAlisPro 1.171.39.46 (Rigaku OD, 2018)'
_computing_structure_refinement 'SHELXL-2018/3 (Sheldrick, 2018)'
_computing_structure_solution 'SHELXT-2018/2 (Sheldrick, 2018)'
_diffrn_ambient_temperature 150(2)
_diffrn_detector_area_resol_mean 10.4102
_diffrn_measured_fraction_theta_full 1.000
_diffrn_measured_fraction_theta_max 0.996
_diffrn_measurement_device_type 'SuperNova, Dual, Cu at home/near, Atlas'
_diffrn_measurement_method '\w scans'
_diffrn_radiation_type CuK\a
_diffrn_radiation_wavelength 1.54184
_diffrn_reflns_av_R_equivalents 0.0741
_diffrn_reflns_av_unetI/netI 0.0284
_diffrn_reflns_Laue_measured_fraction_full 1.000
_diffrn_reflns_Laue_measured_fraction_max 0.996
_diffrn_reflns_limit_h_max 15
_diffrn_reflns_limit_h_min -16
_diffrn_reflns_limit_k_max 15
_diffrn_reflns_limit_k_min -14
_diffrn_reflns_limit_l_max 87
_diffrn_reflns_limit_l_min -85
_diffrn_reflns_number 63625
_diffrn_reflns_point_group_measured_fraction_full 1.000
_diffrn_reflns_point_group_measured_fraction_max 0.996
_diffrn_reflns_theta_full 67.684
_diffrn_reflns_theta_max 76.302
_diffrn_reflns_theta_min 3.528
_diffrn_source 'SuperNova (Cu) X-ray Source'
_exptl_absorpt_coefficient_mu 3.902
_exptl_absorpt_correction_T_max 1.00000
_exptl_absorpt_correction_T_min 0.78980
_exptl_absorpt_correction_type multi-scan
_exptl_absorpt_process_details
;
CrysAlisPro 1.171.39.46 (Rigaku Oxford Diffraction, 2018)
Empirical absorption correction using spherical harmonics,
 implemented in SCALE3 ABSPACK scaling algorithm.
;
_exptl_crystal_colour orange
_exptl_crystal_density_diffrn 1.164
_exptl_crystal_description block
_exptl_crystal_F_000 4176
_exptl_crystal_size_max 0.180
_exptl_crystal_size_mid 0.160
_exptl_crystal_size_min 0.140
_refine_diff_density_max 0.469
_refine_diff_density_min -0.617
_refine_diff_density_rms 0.046
_refine_ls_extinction_method none
_refine_ls_goodness_of_fit_ref 1.138
_refine_ls_hydrogen_treatment constr
_refine_ls_matrix_type full
_refine_ls_number_parameters 459
_refine_ls_number_reflns 5886
_refine_ls_number_restraints 196
_refine_ls_restrained_S_all 1.168
_refine_ls_R_factor_all 0.0815
_refine_ls_R_factor_gt 0.0781
_refine_ls_shift/su_max 0.000
_refine_ls_shift/su_mean 0.000
_refine_ls_structure_factor_coef Fsqd
_refine_ls_weighting_details 'w=1/[\s^2^(Fo^2^)+(0.0433P)^2^+27.3804P] where P=(Fo^2^+2Fc^2^)/3'
_refine_ls_weighting_scheme calc
_refine_ls_wR_factor_gt 0.1725
_refine_ls_wR_factor_ref 0.1745
_reflns_Friedel_coverage 0.000
_reflns_number_gt 5467
_reflns_number_total 5886
_reflns_threshold_expression 'I > 2\s(I)'
_cod_data_source_file d1dt01216a2.cif
_cod_data_source_block borylboryloxytin
_cod_depositor_comments 'Adding full bibliography for 7707232--7707239.cif.'
_cod_original_sg_symbol_H-M 'I 41/a'
_cod_database_code 7707238
_shelx_shelxl_version_number 2018/3
_shelx_space_group_comment
;
The symmetry employed for this shelxl refinement is uniquely defined
by the following loop, which should always be used as a source of
symmetry information in preference to the above space-group names.
They are only intended as comments.
;
_shelx_estimated_absorpt_t_min 0.540
_shelx_estimated_absorpt_t_max 0.611

loop_
_space_group_symop_operation_xyz
'x, y, z'
'-y+3/4, x+1/4, z+1/4'
'-x, -y+1/2, z'
'y+1/4, -x+1/4, z+1/4'
'x+1/2, y+1/2, z+1/2'
'-y+5/4, x+3/4, z+3/4'
'-x+1/2, -y+1, z+1/2'
'y+3/4, -x+3/4, z+3/4'
'-x, -y, -z'
'y-3/4, -x-1/4, -z-1/4'
'x, y-1/2, -z'
'-y-1/4, x-1/4, -z-1/4'
'-x+1/2, -y+1/2, -z+1/2'
'y-1/4, -x+1/4, -z+1/4'
'x+1/2, y, -z+1/2'
'-y+1/4, x+1/4, -z+1/4'

loop_
_atom_site_label
_atom_site_type_symbol
_atom_site_fract_x
_atom_site_fract_y
_atom_site_fract_z
_atom_site_U_iso_or_equiv
_atom_site_adp_type
_atom_site_occupancy
_atom_site_site_symmetry_order
_atom_site_calc_flag
_atom_site_refinement_flags_posn
_atom_site_refinement_flags_adp
_atom_site_refinement_flags_occupancy
_atom_site_disorder_assembly
_atom_site_disorder_group
Sn1A Sn 0.03130(13) 0.72329(19) 0.05114(3) 0.0597(5) Uani 0.25 1 d . . P A -1
O1 O -0.0723(5) 0.7349(5) 0.07328(10) 0.0812(18) Uani 0.5 1 d . . P A -1
N1 N -0.2522(2) 0.7733(2) 0.07934(4) 0.0508(7) Uani 1 1 d . . . . .
N2 N -0.2226(2) 0.6201(2) 0.06381(4) 0.0459(6) Uani 1 1 d . . . . .
C1 C -0.2522(3) 0.8778(3) 0.08734(5) 0.0518(8) Uani 1 1 d . . . . .
C2 C -0.2427(3) 0.8915(3) 0.10703(5) 0.0566(9) Uani 1 1 d D . . . .
C3 C -0.2502(4) 0.9937(3) 0.11419(7) 0.0704(11) Uani 1 1 d . . . . .
H3 H -0.244495 1.005192 0.127660 0.084 Uiso 1 1 calc R U . . .
C4 C -0.2656(4) 1.0777(3) 0.10221(7) 0.0746(12) Uani 1 1 d . . . . .
H4 H -0.271775 1.146393 0.107418 0.090 Uiso 1 1 calc R U . . .
C5 C -0.2721(4) 1.0626(3) 0.08282(7) 0.0735(12) Uani 1 1 d . . . . .
H5 H -0.280360 1.121635 0.074592 0.088 Uiso 1 1 calc R U . . .
C6 C -0.2669(3) 0.9632(3) 0.07490(5) 0.0604(9) Uani 1 1 d D . . . .
C7 C -0.2764(4) 0.9470(4) 0.05321(6) 0.0839(13) Uani 1 1 d D U . . .
H7 H -0.255305 0.872928 0.050397 0.101 Uiso 1 1 calc R U . . .
C8 C -0.2027(6) 1.0183(7) 0.04215(9) 0.140(3) Uani 1 1 d D U . . .
H8A H -0.223320 1.091648 0.044153 0.209 Uiso 1 1 calc R U . . .
H8B H -0.206481 1.001542 0.028394 0.209 Uiso 1 1 calc R U . . .
H8C H -0.130712 1.007894 0.046738 0.209 Uiso 1 1 calc R U . . .
C9 C -0.3890(4) 0.9602(6) 0.04656(10) 0.125(2) Uani 1 1 d D U . . .
H9A H -0.435599 0.919068 0.054897 0.187 Uiso 1 1 calc R U . . .
H9B H -0.395673 0.935444 0.033258 0.187 Uiso 1 1 calc R U . . .
H9C H -0.408639 1.034474 0.047239 0.187 Uiso 1 1 calc R U . . .
C10 C -0.2104(8) 0.7979(9) 0.11954(13) 0.068(4) Uani 0.5 1 d D . P B 1
H10 H -0.240958 0.733879 0.113373 0.081 Uiso 0.5 1 calc R U P B 1
C10A C -0.2372(8) 0.8003(8) 0.12133(15) 0.064(4) Uani 0.5 1 d D . P B 2
H10A H -0.210577 0.736533 0.114496 0.077 Uiso 0.5 1 calc R U P B 2
C11 C -0.2558(9) 0.8035(9) 0.13993(12) 0.086(3) Uani 0.5 1 d D . P B 1
H11A H -0.223385 0.862011 0.146901 0.129 Uiso 0.5 1 calc R U P B 1
H11B H -0.241236 0.737633 0.146711 0.129 Uiso 0.5 1 calc R U P B 1
H11C H -0.331881 0.814458 0.139216 0.129 Uiso 0.5 1 calc R U P B 1
C11A C -0.3460(7) 0.7765(8) 0.12956(13) 0.081(3) Uani 0.5 1 d D . P B 2
H11D H -0.378255 0.841777 0.134145 0.121 Uiso 0.5 1 calc R U P B 2
H11E H -0.339339 0.727125 0.140309 0.121 Uiso 0.5 1 calc R U P B 2
H11F H -0.390153 0.745473 0.119507 0.121 Uiso 0.5 1 calc R U P B 2
C12 C -0.0922(7) 0.7805(8) 0.12064(14) 0.081(3) Uani 0.5 1 d D . P B 1
H12A H -0.077412 0.719845 0.128889 0.122 Uiso 0.5 1 calc R U P B 1
H12B H -0.058469 0.843091 0.126041 0.122 Uiso 0.5 1 calc R U P B 1
H12C H -0.064556 0.767356 0.107690 0.122 Uiso 0.5 1 calc R U P B 1
C12A C -0.1624(8) 0.8268(9) 0.13780(18) 0.102(4) Uani 0.5 1 d D . P B 2
H12D H -0.156414 0.766277 0.146443 0.154 Uiso 0.5 1 calc R U P B 2
H12E H -0.189707 0.887181 0.144982 0.154 Uiso 0.5 1 calc R U P B 2
H12F H -0.093060 0.844034 0.132563 0.154 Uiso 0.5 1 calc R U P B 2
C13 C -0.3443(3) 0.7154(3) 0.07834(6) 0.0590(9) Uani 1 1 d . . . . .
H13 H -0.410193 0.736942 0.083400 0.071 Uiso 1 1 calc R U . . .
C14 C -0.3268(3) 0.6256(3) 0.06930(5) 0.0579(9) Uani 1 1 d . . . . .
H14 H -0.378029 0.572921 0.066939 0.069 Uiso 1 1 calc R U . . .
C15 C -0.186(2) 0.5427(14) 0.05196(19) 0.061(3) Uani 0.5 1 d D U P C 1
C15A C -0.1762(16) 0.5310(11) 0.05326(17) 0.054(3) Uani 0.5 1 d D U P C 2
C16 C -0.1990(13) 0.5519(11) 0.03216(19) 0.066(2) Uani 0.5 1 d D U P C 1
C16A C -0.1797(12) 0.5278(9) 0.03329(17) 0.067(3) Uani 0.5 1 d D U P C 2
C17 C -0.1549(12) 0.4777(9) 0.02002(14) 0.082(3) Uani 0.5 1 d D U P C 1
H17 H -0.166034 0.482135 0.006516 0.098 Uiso 0.5 1 calc R U P C 1
C17A C -0.1357(11) 0.4423(9) 0.02370(13) 0.080(3) Uani 0.5 1 d D U P C 2
H17A H -0.131967 0.441954 0.010041 0.096 Uiso 0.5 1 calc R U P C 2
C18 C -0.0944(11) 0.3971(9) 0.02756(13) 0.085(3) Uani 0.5 1 d D U P C 1
H18 H -0.061256 0.348404 0.019160 0.102 Uiso 0.5 1 calc R U P C 1
C18A C -0.0973(11) 0.3580(8) 0.03410(15) 0.090(3) Uani 0.5 1 d D U P C 2
H18A H -0.071274 0.298000 0.027511 0.107 Uiso 0.5 1 calc R U P C 2
C19 C -0.0820(11) 0.3872(9) 0.04731(13) 0.078(3) Uani 0.5 1 d D U P C 1
H19 H -0.041041 0.331438 0.052435 0.094 Uiso 0.5 1 calc R U P C 1
C19A C -0.0966(10) 0.3602(9) 0.05402(14) 0.080(3) Uani 0.5 1 d D U P C 2
H19A H -0.071497 0.301455 0.061070 0.097 Uiso 0.5 1 calc R U P C 2
C20 C -0.1297(18) 0.4589(13) 0.05961(13) 0.066(3) Uani 0.5 1 d D U P C 1
C20A C -0.1326(15) 0.4488(11) 0.06368(14) 0.059(2) Uani 0.5 1 d D U P C 2
C21 C -0.121(2) 0.446(2) 0.0814(3) 0.064(3) Uani 0.5 1 d . U P C 1
H21 H -0.169292 0.497345 0.087746 0.076 Uiso 0.5 1 calc R U P C 1
C21A C -0.127(2) 0.449(2) 0.0856(3) 0.059(3) Uani 0.5 1 d . U P C 2
H21A H -0.182119 0.499868 0.090006 0.071 Uiso 0.5 1 calc R U P C 2
C22 C -0.149(2) 0.338(2) 0.0881(2) 0.077(4) Uani 0.5 1 d . U P C 1
H22A H -0.098117 0.287576 0.082993 0.116 Uiso 0.5 1 calc R U P C 1
H22B H -0.219503 0.319994 0.083359 0.116 Uiso 0.5 1 calc R U P C 1
H22C H -0.148565 0.335780 0.102155 0.116 Uiso 0.5 1 calc R U P C 1
C22A C -0.156(2) 0.341(2) 0.0951(2) 0.084(4) Uani 0.5 1 d . U P C 2
H22D H -0.163871 0.350645 0.109026 0.126 Uiso 0.5 1 calc R U P C 2
H22E H -0.099446 0.290671 0.092583 0.126 Uiso 0.5 1 calc R U P C 2
H22F H -0.221550 0.315476 0.089599 0.126 Uiso 0.5 1 calc R U P C 2
C23 C -0.0064(17) 0.4661(16) 0.0889(3) 0.082(4) Uani 0.5 1 d . U P C 1
H23A H -0.006083 0.465932 0.102986 0.123 Uiso 0.5 1 calc R U P C 1
H23B H 0.018227 0.534327 0.084178 0.123 Uiso 0.5 1 calc R U P C 1
H23C H 0.040144 0.410597 0.084116 0.123 Uiso 0.5 1 calc R U P C 1
C23A C -0.0265(16) 0.4933(16) 0.0924(3) 0.075(4) Uani 0.5 1 d . U P C 2
H23D H -0.025437 0.493834 0.106501 0.112 Uiso 0.5 1 calc R U P C 2
H23E H -0.018782 0.565203 0.087577 0.112 Uiso 0.5 1 calc R U P C 2
H23F H 0.031509 0.450050 0.087596 0.112 Uiso 0.5 1 calc R U P C 2
C24 C -0.2635(12) 0.6393(13) 0.0228(2) 0.072(3) Uani 0.5 1 d . U P C 1
H24 H -0.276372 0.692759 0.033033 0.087 Uiso 0.5 1 calc R U P C 1
C24A C -0.2319(12) 0.6152(14) 0.0226(3) 0.078(3) Uani 0.5 1 d . U P C 2
H24A H -0.249346 0.673022 0.031765 0.094 Uiso 0.5 1 calc R U P C 2
C25 C -0.3616(18) 0.6072(15) 0.0165(3) 0.096(5) Uani 0.5 1 d . U P C 1
H25A H -0.398411 0.666782 0.010627 0.144 Uiso 0.5 1 calc R U P C 1
H25B H -0.353443 0.551229 0.006893 0.144 Uiso 0.5 1 calc R U P C 1
H25C H -0.402296 0.580810 0.027416 0.144 Uiso 0.5 1 calc R U P C 1
C25A C -0.3436(18) 0.5690(14) 0.0128(3) 0.091(4) Uani 0.5 1 d . U P C 2
H25D H -0.378751 0.625444 0.005684 0.136 Uiso 0.5 1 calc R U P C 2
H25E H -0.327012 0.511326 0.003949 0.136 Uiso 0.5 1 calc R U P C 2
H25F H -0.389939 0.543361 0.023008 0.136 Uiso 0.5 1 calc R U P C 2
C26 C -0.2037(12) 0.6963(13) 0.0067(3) 0.082(4) Uani 0.5 1 d . U P C 1
H26A H -0.134669 0.718191 0.011470 0.123 Uiso 0.5 1 calc R U P C 1
H26B H -0.194531 0.648812 -0.004296 0.123 Uiso 0.5 1 calc R U P C 1
H26C H -0.243535 0.758220 0.002608 0.123 Uiso 0.5 1 calc R U P C 1
C26A C -0.1626(14) 0.6599(15) 0.0060(3) 0.102(5) Uani 0.5 1 d . U P C 2
H26D H -0.200319 0.716738 -0.000510 0.154 Uiso 0.5 1 calc R U P C 2
H26E H -0.096857 0.687251 0.011396 0.154 Uiso 0.5 1 calc R U P C 2
H26F H -0.146854 0.603992 -0.003225 0.154 Uiso 0.5 1 calc R U P C 2
C27 C -0.5463(3) 1.2212(4) 0.03010(8) 0.0967(17) Uani 1 1 d D . . . .
H27 H -0.578141 1.201770 0.018253 0.116 Uiso 1 1 calc R U . . .
C28 C -0.5921(4) 1.1923(4) 0.04729(8) 0.104(2) Uani 1 1 d D . . . .
H28 H -0.655539 1.152962 0.047280 0.125 Uiso 1 1 calc R U . . .
C29 C -0.5459(3) 1.2204(4) 0.06457(9) 0.114(2) Uani 1 1 d D . . . .
H29 H -0.576802 1.199417 0.076403 0.137 Uiso 1 1 calc R U . . .
B1 B -0.1708(3) 0.7147(3) 0.06993(7) 0.0561(10) Uani 1 1 d . . . . .
Sn1 Sn 0.000000 0.750000 0.05499(4) 0.0712(5) Uani 0.5 2 d S T P A 2

loop_
_atom_site_aniso_label
_atom_site_aniso_U_11
_atom_site_aniso_U_22
_atom_site_aniso_U_33
_atom_site_aniso_U_23
_atom_site_aniso_U_13
_atom_site_aniso_U_12
Sn1A 0.0342(7) 0.1121(14) 0.0329(6) -0.0045(8) -0.0041(6) -0.0069(8)
O1 0.059(4) 0.092(5) 0.093(5) -0.022(4) 0.009(3) -0.006(3)
N1 0.0591(17) 0.0454(15) 0.0480(15) 0.0022(12) 0.0032(13) 0.0013(13)
N2 0.0526(16) 0.0459(15) 0.0391(13) -0.0018(11) 0.0032(11) -0.0068(12)
C1 0.058(2) 0.0446(18) 0.0531(19) 0.0012(14) 0.0057(15) 0.0066(15)
C2 0.070(2) 0.0463(19) 0.053(2) -0.0012(15) 0.0140(17) 0.0038(16)
C3 0.087(3) 0.058(2) 0.066(2) -0.0108(19) 0.020(2) 0.003(2)
C4 0.086(3) 0.045(2) 0.093(3) -0.008(2) 0.021(3) 0.0110(19)
C5 0.085(3) 0.047(2) 0.088(3) 0.013(2) 0.006(2) 0.009(2)
C6 0.066(2) 0.054(2) 0.061(2) 0.0082(17) 0.0061(18) 0.0058(17)
C7 0.110(4) 0.077(3) 0.065(3) 0.022(2) -0.007(2) 0.003(3)
C8 0.175(6) 0.168(6) 0.076(4) 0.018(4) 0.014(4) -0.042(5)
C9 0.125(5) 0.146(5) 0.103(4) -0.004(4) -0.035(4) 0.013(4)
C10 0.103(9) 0.069(8) 0.031(5) -0.002(4) 0.010(5) -0.008(6)
C10A 0.091(7) 0.039(6) 0.063(7) 0.002(4) 0.020(6) 0.011(5)
C11 0.129(10) 0.081(7) 0.049(5) 0.004(4) 0.009(6) 0.009(6)
C11A 0.102(8) 0.075(6) 0.065(5) 0.006(4) 0.024(5) 0.007(5)
C12 0.090(7) 0.077(6) 0.076(6) 0.025(5) -0.004(5) 0.010(5)
C12A 0.122(10) 0.080(7) 0.105(9) 0.016(6) -0.025(8) 0.022(7)
C13 0.053(2) 0.063(2) 0.062(2) 0.0074(18) 0.0147(17) -0.0033(17)
C14 0.053(2) 0.062(2) 0.059(2) 0.0027(17) 0.0081(16) -0.0181(17)
C15 0.072(6) 0.055(5) 0.055(5) -0.002(4) -0.007(4) -0.003(4)
C15A 0.049(5) 0.061(6) 0.051(5) -0.025(4) 0.005(4) -0.016(4)
C16 0.085(6) 0.064(5) 0.049(4) -0.009(4) -0.008(4) 0.008(4)
C16A 0.073(5) 0.072(6) 0.057(5) -0.024(4) 0.007(4) -0.011(4)
C17 0.114(6) 0.076(6) 0.055(5) -0.015(4) -0.010(4) 0.020(5)
C17A 0.098(6) 0.079(7) 0.062(5) -0.033(5) -0.001(5) 0.012(5)
C18 0.125(6) 0.072(6) 0.058(5) -0.018(4) 0.002(5) 0.022(5)
C18A 0.109(6) 0.081(6) 0.078(6) -0.028(5) 0.001(5) 0.015(5)
C19 0.106(6) 0.066(5) 0.062(5) -0.013(4) 0.004(5) 0.022(4)
C19A 0.091(5) 0.074(6) 0.076(6) -0.021(5) 0.002(5) 0.008(4)
C20 0.078(5) 0.058(5) 0.060(5) -0.009(4) -0.004(4) 0.008(4)
C20A 0.054(4) 0.060(5) 0.063(5) -0.022(4) -0.001(4) -0.001(4)
C21 0.071(6) 0.050(5) 0.070(7) -0.002(6) -0.008(6) 0.014(4)
C21A 0.057(5) 0.058(5) 0.062(6) -0.013(5) -0.005(5) 0.006(4)
C22 0.089(8) 0.070(7) 0.072(9) 0.001(8) -0.002(8) 0.010(6)
C22A 0.102(8) 0.060(6) 0.089(10) -0.005(9) 0.014(10) 0.005(6)
C23 0.083(10) 0.074(9) 0.088(10) -0.009(7) -0.019(8) 0.004(7)
C23A 0.064(7) 0.084(10) 0.078(8) -0.012(7) 0.000(5) 0.008(6)
C24 0.090(7) 0.081(6) 0.046(4) 0.008(4) -0.009(5) 0.010(5)
C24A 0.092(7) 0.092(7) 0.051(5) -0.012(5) 0.013(5) -0.011(6)
C25 0.107(10) 0.110(11) 0.071(9) 0.010(8) 0.003(7) 0.006(9)
C25A 0.110(10) 0.099(10) 0.063(7) 0.009(7) 0.017(6) -0.011(8)
C26 0.088(9) 0.092(8) 0.066(7) 0.005(6) -0.013(7) -0.016(6)
C26A 0.122(12) 0.130(12) 0.055(6) -0.009(8) 0.006(8) -0.036(9)
C27 0.115(5) 0.076(3) 0.099(4) -0.008(3) -0.025(3) 0.005(3)
C28 0.078(4) 0.077(3) 0.159(6) 0.025(4) 0.014(4) 0.002(3)
C29 0.132(6) 0.113(6) 0.099(4) 0.033(4) 0.032(4) 0.040(4)
B1 0.053(2) 0.051(2) 0.064(3) -0.0086(19) 0.0022(19) -0.0079(17)
Sn1 0.0482(11) 0.0881(10) 0.0772(15) 0.000 0.000 0.0047(8)

loop_
_atom_type_symbol
_atom_type_description
_atom_type_scat_dispersion_real
_atom_type_scat_dispersion_imag
_atom_type_scat_source
C C 0.0181 0.0091 'International Tables Vol C Tables 4.2.6.8 and 6.1.1.4'
H H 0.0000 0.0000 'International Tables Vol C Tables 4.2.6.8 and 6.1.1.4'
B B 0.0090 0.0039 'International Tables Vol C Tables 4.2.6.8 and 6.1.1.4'
N N 0.0311 0.0180 'International Tables Vol C Tables 4.2.6.8 and 6.1.1.4'
O O 0.0492 0.0322 'International Tables Vol C Tables 4.2.6.8 and 6.1.1.4'
Sn Sn 0.0259 5.4591 'International Tables Vol C Tables 4.2.6.8 and 6.1.1.4'

loop_
_geom_angle_atom_site_label_1
_geom_angle_atom_site_label_2
_geom_angle_atom_site_label_3
_geom_angle
_geom_angle_site_symmetry_1
_geom_angle_site_symmetry_3
_geom_angle_publ_flag
B1 O1 Sn1A 118.4(5) . . ?
C13 N1 B1 108.1(3) . . ?
C13 N1 C1 120.7(3) . . ?
B1 N1 C1 130.9(3) . . ?
C15 N2 C14 122.2(12) . . ?
C15 N2 B1 128.6(12) . . ?
C14 N2 B1 108.5(3) . . ?
C14 N2 C15A 124.1(9) . . ?
B1 N2 C15A 127.5(9) . . ?
C2 C1 C6 121.6(3) . . ?
C2 C1 N1 119.8(3) . . ?
C6 C1 N1 118.6(3) . . ?
C1 C2 C3 117.5(3) . . ?
C1 C2 C10A 123.4(6) . . ?
C3 C2 C10A 118.7(6) . . ?
C1 C2 C10 119.1(5) . . ?
C3 C2 C10 122.8(6) . . ?
C4 C3 C2 121.5(4) . . ?
C5 C4 C3 119.9(4) . . ?
C4 C5 C6 121.3(4) . . ?
C5 C6 C1 118.1(4) . . ?
C5 C6 C7 120.9(4) . . ?
C1 C6 C7 121.0(4) . . ?
C9 C7 C8 111.4(4) . . ?
C9 C7 C6 111.2(4) . . ?
C8 C7 C6 111.7(4) . . ?
C12 C10 C2 114.0(8) . . ?
C12 C10 C11 109.5(6) . . ?
C2 C10 C11 112.8(8) . . ?
C12A C10A C2 110.3(8) . . ?
C12A C10A C11A 109.2(7) . . ?
C2 C10A C11A 110.6(7) . . ?
C14 C13 N1 109.9(3) . . ?
C13 C14 N2 109.6(3) . . ?
N2 C15 C20 120.1(10) . . ?
N2 C15 C16 119.4(9) . . ?
C20 C15 C16 120.4(5) . . ?
C16A C15A C20A 120.8(5) . . ?
C16A C15A N2 120.4(9) . . ?
C20A C15A N2 118.8(8) . . ?
C17 C16 C15 119.6(5) . . ?
C17 C16 C24 117.0(9) . . ?
C15 C16 C24 123.3(9) . . ?
C15A C16A C17A 119.1(5) . . ?
C15A C16A C24A 119.4(9) . . ?
C17A C16A C24A 121.5(9) . . ?
C16 C17 C18 120.0(5) . . ?
C18A C17A C16A 119.9(5) . . ?
C19 C18 C17 120.3(5) . . ?
C17A C18A C19A 120.5(5) . . ?
C18 C19 C20 119.9(5) . . ?
C18A C19A C20A 119.8(5) . . ?
C15 C20 C19 119.6(5) . . ?
C15 C20 C21 120.0(12) . . ?
C19 C20 C21 120.4(12) . . ?
C15A C20A C19A 119.4(5) . . ?
C15A C20A C21A 122.4(12) . . ?
C19A C20A C21A 118.1(12) . . ?
C22 C21 C20 112.8(17) . . ?
C22 C21 C23 105.8(19) . . ?
C20 C21 C23 112.1(18) . . ?
C23A C21A C20A 111.2(17) . . ?
C23A C21A C22A 114(2) . . ?
C20A C21A C22A 113.7(16) . . ?
C25 C24 C16 113.8(14) . . ?
C25 C24 C26 111.0(13) . . ?
C16 C24 C26 112.8(12) . . ?
C16A C24A C26A 112.8(12) . . ?
C16A C24A C25A 108.5(13) . . ?
C26A C24A C25A 108.0(13) . . ?
C28 C27 C27 120.0(3) . 3_475 ?
C27 C28 C29 120.1(5) . . ?
C28 C29 C29 119.9(3) . 3_475 ?
O1 B1 N1 120.8(4) . . ?
O1 B1 N2 131.4(5) . . ?
N1 B1 N2 103.8(3) . . ?
N1 B1 Sn1 137.6(3) . . ?
N2 B1 Sn1 115.8(3) . . ?
B1 Sn1 B1 129.9(2) . 3_565 ?

loop_
_geom_bond_atom_site_label_1
_geom_bond_atom_site_label_2
_geom_bond_distance
_geom_bond_site_symmetry_2
_geom_bond_publ_flag
Sn1A O1 2.032(6) . ?
O1 B1 1.302(8) . ?
N1 C13 1.388(5) . ?
N1 B1 1.436(5) . ?
N1 C1 1.443(5) . ?
N2 C15 1.368(10) . ?
N2 C14 1.383(5) . ?
N2 B1 1.437(5) . ?
N2 C15A 1.475(9) . ?
C1 C2 1.384(5) . ?
C1 C6 1.401(5) . ?
C2 C3 1.397(5) . ?
C2 C10A 1.529(7) . ?
C2 C10 1.531(7) . ?
C3 C4 1.369(6) . ?
C4 C5 1.363(7) . ?
C5 C6 1.383(6) . ?
C6 C7 1.525(5) . ?
C7 C9 1.516(6) . ?
C7 C8 1.516(6) . ?
C10 C12 1.524(7) . ?
C10 C11 1.531(7) . ?
C10A C12A 1.527(8) . ?
C10A C11A 1.529(8) . ?
C13 C14 1.324(6) . ?
C15 C20 1.388(6) . ?
C15 C16 1.391(6) . ?
C15A C16A 1.388(6) . ?
C15A C20A 1.389(6) . ?
C16 C17 1.385(6) . ?
C16 C24 1.530(14) . ?
C16A C17A 1.395(6) . ?
C16A C24A 1.495(19) . ?
C17 C18 1.387(6) . ?
C17A C18A 1.383(6) . ?
C18 C19 1.387(6) . ?
C18A C19A 1.384(6) . ?
C19 C20 1.390(6) . ?
C19A C20A 1.390(6) . ?
C20 C21 1.529(19) . ?
C20A C21A 1.527(18) . ?
C21 C22 1.49(3) . ?
C21 C23 1.57(4) . ?
C21A C23A 1.47(3) . ?
C21A C22A 1.57(3) . ?
C24 C25 1.39(3) . ?
C24 C26 1.53(2) . ?
C24A C26A 1.56(2) . ?
C24A C25A 1.68(3) . ?
C27 C28 1.379(4) . ?
C27 C27 1.389(5) 3_475 ?
C28 C29 1.384(4) . ?
C29 C29 1.391(5) 3_475 ?
B1 Sn1 2.451(5) . ?
